data_7233997
loop_
_publ_author_name
'Anil Kuwar'
'Rahul Patil'
'Amanpreet Singh'
'Suban K. Sahoo'
'Jaromir Marek'
'Narinder Singh'

_publ_section_title
;
 A two-in-one dual channel chemosensor for Fe3+ and Cu2+ with nanomolar
 detection mimicking the IMPLICATION logic gate
;
_journal_name_full 'Journal of Materials Chemistry C'
_journal_page_first 453
_journal_page_last 460
_journal_paper_doi 10.1039/C4TC02147A
_journal_volume 3
_journal_year 2015
_chemical_formula_sum 'C30 H30 N O'
_chemical_formula_weight 420.55
_space_group_IT_number 2
_space_group_name_Hall '-P 1'
_space_group_name_H-M_alt 'P -1'
_atom_sites_solution_hydrogens geom
_atom_sites_solution_primary direct
_atom_sites_solution_secondary difmap
_cell_angle_alpha 79.75(3)
_cell_angle_beta 87.94(3)
_cell_angle_gamma 89.29(3)
_cell_formula_units_Z 2
_cell_length_a 7.7300(15)
_cell_length_b 11.040(2)
_cell_length_c 14.680(3)
_cell_measurement_temperature 120(2)
_cell_volume 1232.0(4)
_computing_structure_refinement 'SHELXL-97 (Sheldrick, 1997)'
_computing_structure_solution 'SHELXS-97 (Sheldrick, 1990)'
_diffrn_ambient_temperature 120(2)
_diffrn_measured_fraction_theta_full 0.982
_diffrn_measured_fraction_theta_max 0.982
_diffrn_radiation_monochromator graphite
_diffrn_radiation_source 'fine-focus sealed tube'
_diffrn_radiation_type MoK\a
_diffrn_radiation_wavelength 0.71073
_diffrn_reflns_av_R_equivalents 0.0321
_diffrn_reflns_av_sigmaI/netI 0.0346
_diffrn_reflns_limit_h_max 8
_diffrn_reflns_limit_h_min -9
_diffrn_reflns_limit_k_max 13
_diffrn_reflns_limit_k_min -13
_diffrn_reflns_limit_l_max 17
_diffrn_reflns_limit_l_min -17
_diffrn_reflns_number 13118
_diffrn_reflns_theta_full 25.00
_diffrn_reflns_theta_max 25.00
_diffrn_reflns_theta_min 1.41
_exptl_absorpt_coefficient_mu 0.068
_exptl_crystal_density_diffrn 1.134
_exptl_crystal_density_method 'not measured'
_exptl_crystal_F_000 450
_refine_diff_density_max 0.342
_refine_diff_density_min -0.320
_refine_diff_density_rms 0.074
_refine_ls_extinction_method none
_refine_ls_goodness_of_fit_ref 1.143
_refine_ls_hydrogen_treatment mixed
_refine_ls_matrix_type full
_refine_ls_number_parameters 323
_refine_ls_number_reflns 4253
_refine_ls_number_restraints 0
_refine_ls_restrained_S_all 1.143
_refine_ls_R_factor_all 0.0814
_refine_ls_R_factor_gt 0.0730
_refine_ls_shift/su_max 0.000
_refine_ls_shift/su_mean 0.000
_refine_ls_structure_factor_coef Fsqd
_refine_ls_weighting_details 'calc w=1/[\s^2^(Fo^2^)+(0.0891P)^2^+2.6343P] where P=(Fo^2^+2Fc^2^)/3'
_refine_ls_weighting_scheme calc
_refine_ls_wR_factor_gt 0.2305
_refine_ls_wR_factor_ref 0.2338
_reflns_number_gt 3622
_reflns_number_total 4253
_reflns_threshold_expression >2sigma(I)
_cod_data_source_file J-Mater-Chem-C-2015-3-453.cif
_cod_data_source_block in3
_cod_original_cell_volume 1231.9(4)
_cod_database_code 7233997

loop_
_symmetry_equiv_pos_as_xyz
'x, y, z'
'-x, -y, -z'

loop_
_atom_site_label
_atom_site_type_symbol
_atom_site_fract_x
_atom_site_fract_y
_atom_site_fract_z
_atom_site_U_iso_or_equiv
_atom_site_adp_type
_atom_site_occupancy
_atom_site_symmetry_multiplicity
_atom_site_calc_flag
_atom_site_refinement_flags
_atom_site_disorder_assembly
_atom_site_disorder_group
O1 O 0.1311(4) 0.9674(2) 0.88693(17) 0.0372(7) Uani 1 1 d . . .
Q1 H 0.310(6) 0.353(5) 0.383(3) 0.051(13) Uiso 1 1 d . . .
Q2 H 0.114(7) 0.887(5) 0.909(3) 0.060(15) Uiso 1 1 d . . .
C1 C 0.0676(4) 0.9902(3) 0.8010(2) 0.0267(7) Uani 1 1 d . . .
C2 C -0.0063(4) 0.8942(3) 0.7624(2) 0.0233(7) Uani 1 1 d . . .
C3 C -0.0696(4) 0.9259(3) 0.6728(2) 0.0250(7) Uani 1 1 d . . .
H3 H -0.1185 0.8632 0.6452 0.030 Uiso 1 1 calc R . .
C4 C -0.0638(4) 1.0437(3) 0.6235(2) 0.0249(7) Uani 1 1 d . . .
H4 H -0.1085 1.0611 0.5631 0.030 Uiso 1 1 calc R . .
C5 C 0.0086(4) 1.1397(3) 0.6622(2) 0.0237(7) Uani 1 1 d . . .
C6 C 0.0775(4) 1.1090(3) 0.7512(2) 0.0275(7) Uani 1 1 d . . .
H6 H 0.1314 1.1710 0.7775 0.033 Uiso 1 1 calc R . .
C7 C -0.0217(4) 0.7706(3) 0.8136(2) 0.0246(7) Uani 1 1 d . . .
H7 H -0.0696 0.7090 0.7845 0.030 Uiso 1 1 calc R . .
N8 N 0.0275(4) 0.7408(2) 0.89788(19) 0.0256(6) Uani 1 1 d . . .
C9 C 0.0089(4) 0.6195(3) 0.9473(2) 0.0238(7) Uani 1 1 d . . .
C10 C 0.1090(4) 0.5860(3) 1.0248(2) 0.0272(7) Uani 1 1 d . . .
H10 H 0.1834 0.6449 1.0425 0.033 Uiso 1 1 calc R . .
C11 C 0.1020(4) 0.4686(3) 1.0765(2) 0.0269(7) Uani 1 1 d . . .
H11 H 0.1729 0.4474 1.1286 0.032 Uiso 1 1 calc R . .
N12 N 0.0110(4) 1.2581(3) 0.6147(2) 0.0288(7) Uani 1 1 d . . .
C13 C -0.0532(5) 1.2912(3) 0.5211(2) 0.0322(8) Uani 1 1 d . . .
H13A H -0.0272(9) 1.222(2) 0.4864(10) 0.039 Uiso 1 1 calc R . .
H13B H 0.0100(19) 1.366(2) 0.4877(10) 0.039 Uiso 1 1 calc R . .
C14 C -0.2471(5) 1.3175(4) 0.5204(3) 0.0401(9) Uani 1 1 d . . .
H14A H -0.3097 1.2435 0.5502 0.060 Uiso 1 1 calc R . .
H14B H -0.2831 1.3411 0.4563 0.060 Uiso 1 1 calc R . .
H14C H -0.2733 1.3848 0.5542 0.060 Uiso 1 1 calc R . .
C15 C 0.0838(5) 1.3598(3) 0.6527(2) 0.0312(8) Uani 1 1 d . . .
H15A H 0.0619(8) 1.3446(5) 0.7224(19) 0.037 Uiso 1 1 calc R . .
H15B H 0.0226(18) 1.439(2) 0.6257(7) 0.037 Uiso 1 1 calc R . .
C16 C 0.2751(5) 1.3737(4) 0.6316(3) 0.0412(9) Uani 1 1 d . . .
H16A H 0.3355 1.2990 0.6607 0.062 Uiso 1 1 calc R . .
H16B H 0.3175 1.4445 0.6561 0.062 Uiso 1 1 calc R . .
H16C H 0.2971 1.3869 0.5644 0.062 Uiso 1 1 calc R . .
O101 O 0.2653(3) 0.4329(2) 0.35382(17) 0.0331(6) Uani 1 1 d . . .
C101 C 0.3769(4) 0.4708(3) 0.2808(2) 0.0247(7) Uani 1 1 d . . .
C102 C 0.5022(4) 0.3878(3) 0.2547(2) 0.0251(7) Uani 1 1 d . . .
C103 C 0.6111(5) 0.4326(3) 0.1783(2) 0.0324(8) Uani 1 1 d . . .
H103 H 0.6949 0.3785 0.1582 0.039 Uiso 1 1 calc R . .
C104 C 0.6019(5) 0.5512(3) 0.1311(2) 0.0303(8) Uani 1 1 d . . .
H104 H 0.6775 0.5771 0.0790 0.036 Uiso 1 1 calc R . .
C105 C 0.4810(4) 0.6354(3) 0.1593(2) 0.0244(7) Uani 1 1 d . . .
C106 C 0.3660(4) 0.5906(3) 0.2346(2) 0.0253(7) Uani 1 1 d . . .
H106 H 0.2799 0.6440 0.2536 0.030 Uiso 1 1 calc R . .
C107 C 0.5270(4) 0.2667(3) 0.3067(2) 0.0257(7) Uani 1 1 d . . .
H107 H 0.6134 0.2151 0.2859 0.031 Uiso 1 1 calc R . .
N108 N 0.4362(4) 0.2251(2) 0.38092(18) 0.0246(6) Uani 1 1 d . . .
C109 C 0.4721(4) 0.1102(3) 0.4372(2) 0.0221(7) Uani 1 1 d . . .
C110 C 0.3793(4) 0.0827(3) 0.5211(2) 0.0274(7) Uani 1 1 d . . .
H110 H 0.2950 0.1400 0.5361 0.033 Uiso 1 1 calc R . .
C111 C 0.4051(4) -0.0248(3) 0.5832(2) 0.0275(7) Uani 1 1 d . . .
H111 H 0.3392 -0.0405 0.6399 0.033 Uiso 1 1 calc R . .
N112 N 0.4765(4) 0.7551(2) 0.11461(19) 0.0273(6) Uani 1 1 d . . .
C113 C 0.6077(5) 0.8053(3) 0.0440(2) 0.0312(8) Uani 1 1 d . . .
H11A H 0.717(3) 0.7637(13) 0.0588(5) 0.037 Uiso 1 1 calc R . .
H11B H 0.6231(7) 0.892(3) 0.0457(2) 0.037 Uiso 1 1 calc R . .
C114 C 0.5612(5) 0.7916(4) -0.0525(3) 0.0398(9) Uani 1 1 d . . .
H11C H 0.5504 0.7040 -0.0554 0.060 Uiso 1 1 calc R . .
H11D H 0.6522 0.8282 -0.0967 0.060 Uiso 1 1 calc R . .
H11E H 0.4510 0.8336 -0.0679 0.060 Uiso 1 1 calc R . .
C115 C 0.3526(5) 0.8451(3) 0.1415(2) 0.0300(8) Uani 1 1 d . . .
H11F H 0.239(3) 0.8023(12) 0.1626(6) 0.036 Uiso 1 1 calc R . .
H11G H 0.3295(8) 0.9104(18) 0.0855(16) 0.036 Uiso 1 1 calc R . .
C116 C 0.4162(5) 0.9062(3) 0.2180(3) 0.0350(8) Uani 1 1 d . . .
H11H H 0.4252 0.8449 0.2748 0.053 Uiso 1 1 calc R . .
H11I H 0.3346 0.9711 0.2290 0.053 Uiso 1 1 calc R . .
H11J H 0.5303 0.9423 0.1999 0.053 Uiso 1 1 calc R . .

loop_
_atom_site_aniso_label
_atom_site_aniso_U_11
_atom_site_aniso_U_22
_atom_site_aniso_U_33
_atom_site_aniso_U_23
_atom_site_aniso_U_13
_atom_site_aniso_U_12
O1 0.0471(16) 0.0297(14) 0.0324(13) 0.0041(11) -0.0121(11) -0.0119(12)
C1 0.0248(17) 0.0263(17) 0.0273(17) -0.0002(13) -0.0004(13) -0.0027(13)
C2 0.0207(16) 0.0197(16) 0.0272(16) 0.0012(12) 0.0052(12) -0.0005(12)
C3 0.0240(17) 0.0222(16) 0.0285(17) -0.0042(13) 0.0030(13) -0.0020(13)
C4 0.0234(17) 0.0234(17) 0.0260(16) 0.0003(13) 0.0008(13) 0.0002(13)
C5 0.0197(16) 0.0196(16) 0.0289(16) 0.0026(13) 0.0038(12) -0.0001(12)
C6 0.0266(17) 0.0229(17) 0.0323(18) -0.0029(13) -0.0009(14) -0.0043(13)
C7 0.0213(16) 0.0206(16) 0.0306(17) -0.0019(13) 0.0041(13) -0.0010(12)
N8 0.0241(14) 0.0202(14) 0.0295(14) 0.0032(11) 0.0012(11) -0.0024(11)
C9 0.0213(16) 0.0193(16) 0.0285(16) 0.0010(12) 0.0042(13) -0.0003(12)
C10 0.0261(17) 0.0237(17) 0.0300(17) 0.0003(13) 0.0001(13) -0.0061(13)
C11 0.0259(17) 0.0239(17) 0.0280(16) 0.0035(13) -0.0033(13) -0.0023(13)
N12 0.0304(16) 0.0207(14) 0.0327(15) 0.0028(11) -0.0037(12) -0.0023(12)
C13 0.042(2) 0.0238(17) 0.0284(17) 0.0026(14) -0.0011(15) -0.0026(15)
C14 0.043(2) 0.033(2) 0.044(2) -0.0024(16) -0.0155(17) -0.0008(17)
C15 0.035(2) 0.0199(17) 0.0365(19) 0.0007(14) -0.0048(15) -0.0009(14)
C16 0.036(2) 0.032(2) 0.054(2) 0.0004(17) -0.0104(18) -0.0051(16)
O101 0.0302(13) 0.0258(13) 0.0384(14) 0.0042(10) 0.0132(10) 0.0015(10)
C101 0.0210(16) 0.0267(17) 0.0257(16) -0.0027(13) 0.0008(12) -0.0036(13)
C102 0.0278(17) 0.0193(16) 0.0268(16) -0.0012(13) 0.0015(13) 0.0006(13)
C103 0.038(2) 0.0256(18) 0.0318(18) -0.0010(14) 0.0090(15) 0.0052(15)
C104 0.0334(19) 0.0259(17) 0.0278(17) 0.0034(13) 0.0085(14) 0.0025(14)
C105 0.0244(17) 0.0214(16) 0.0256(16) 0.0006(13) -0.0016(13) -0.0010(13)
C106 0.0241(17) 0.0213(16) 0.0290(17) -0.0013(13) 0.0007(13) 0.0024(13)
C107 0.0245(17) 0.0216(16) 0.0301(17) -0.0025(13) 0.0018(13) 0.0022(13)
N108 0.0254(14) 0.0192(13) 0.0277(14) -0.0003(11) 0.0004(11) -0.0010(11)
C109 0.0202(16) 0.0176(15) 0.0273(16) -0.0004(12) -0.0007(12) -0.0032(12)
C110 0.0273(17) 0.0204(16) 0.0325(17) -0.0009(13) 0.0047(14) 0.0028(13)
C111 0.0277(18) 0.0225(17) 0.0291(17) 0.0028(13) 0.0067(13) 0.0014(13)
N112 0.0277(15) 0.0192(14) 0.0319(15) 0.0023(11) 0.0058(12) 0.0020(11)
C113 0.0329(19) 0.0226(17) 0.0343(19) 0.0038(14) 0.0075(15) -0.0019(14)
C114 0.040(2) 0.042(2) 0.0331(19) 0.0016(16) 0.0069(16) 0.0046(17)
C115 0.0276(18) 0.0218(17) 0.0365(18) 0.0043(14) 0.0036(14) 0.0067(14)
C116 0.036(2) 0.0272(19) 0.040(2) -0.0031(15) 0.0052(16) 0.0055(15)

loop_
_atom_type_symbol
_atom_type_description
_atom_type_scat_dispersion_real
_atom_type_scat_dispersion_imag
_atom_type_scat_source
C C 0.0033 0.0016 'International Tables Vol C Tables 4.2.6.8 and 6.1.1.4'
H H 0.0000 0.0000 'International Tables Vol C Tables 4.2.6.8 and 6.1.1.4'
N N 0.0061 0.0033 'International Tables Vol C Tables 4.2.6.8 and 6.1.1.4'
O O 0.0106 0.0060 'International Tables Vol C Tables 4.2.6.8 and 6.1.1.4'

loop_
_geom_angle_atom_site_label_1
_geom_angle_atom_site_label_2
_geom_angle_atom_site_label_3
_geom_angle
_geom_angle_site_symmetry_1
_geom_angle_site_symmetry_3
O1 C1 C6 118.4(3) . .
O1 C1 C2 120.7(3) . .
C6 C1 C2 120.9(3) . .
C3 C2 C1 117.0(3) . .
C3 C2 C7 121.0(3) . .
C1 C2 C7 122.0(3) . .
C4 C3 C2 122.6(3) . .
C3 C4 C5 120.3(3) . .
N12 C5 C6 121.3(3) . .
N12 C5 C4 120.9(3) . .
C6 C5 C4 117.9(3) . .
C1 C6 C5 121.1(3) . .
N8 C7 C2 122.1(3) . .
C7 N8 C9 121.2(3) . .
C10 C9 C11 118.3(3) . 2_567
C10 C9 N8 117.1(3) . .
C11 C9 N8 124.7(3) 2_567 .
C11 C10 C9 121.2(3) . .
C10 C11 C9 120.5(3) . 2_567
C5 N12 C13 122.2(3) . .
C5 N12 C15 122.4(3) . .
C13 N12 C15 115.3(3) . .
N12 C13 C14 112.6(3) . .
N12 C15 C16 112.2(3) . .
O101 C101 C106 118.7(3) . .
O101 C101 C102 119.8(3) . .
C106 C101 C102 121.5(3) . .
C103 C102 C101 116.6(3) . .
C103 C102 C107 120.7(3) . .
C101 C102 C107 122.5(3) . .
C104 C103 C102 122.8(3) . .
C103 C104 C105 120.6(3) . .
N112 C105 C106 122.0(3) . .
N112 C105 C104 120.6(3) . .
C106 C105 C104 117.4(3) . .
C101 C106 C105 121.0(3) . .
N108 C107 C102 122.4(3) . .
C107 N108 C109 122.2(3) . .
C110 C109 C111 117.7(3) . 2_656
C110 C109 N108 116.6(3) . .
C111 C109 N108 125.6(3) 2_656 .
C111 C110 C109 122.4(3) . .
C110 C111 C109 119.9(3) . 2_656
C105 N112 C113 122.1(3) . .
C105 N112 C115 122.2(3) . .
C113 N112 C115 115.3(3) . .
N112 C113 C114 113.1(3) . .
N112 C115 C116 112.8(3) . .

loop_
_geom_bond_atom_site_label_1
_geom_bond_atom_site_label_2
_geom_bond_distance
_geom_bond_site_symmetry_2
O1 C1 1.351(4) .
C1 C6 1.384(5) .
C1 C2 1.421(5) .
C2 C3 1.404(5) .
C2 C7 1.440(4) .
C3 C4 1.372(4) .
C4 C5 1.419(5) .
C5 N12 1.368(4) .
C5 C6 1.412(5) .
C7 N8 1.292(4) .
N8 C9 1.411(4) .
C9 C10 1.392(5) .
C9 C11 1.403(5) 2_567
C10 C11 1.381(5) .
C11 C9 1.403(5) 2_567
N12 C13 1.462(4) .
N12 C15 1.465(4) .
C13 C14 1.523(6) .
C15 C16 1.504(5) .
O101 C101 1.360(4) .
C101 C106 1.379(5) .
C101 C102 1.415(5) .
C102 C103 1.398(5) .
C102 C107 1.431(4) .
C103 C104 1.370(5) .
C104 C105 1.413(5) .
C105 N112 1.367(4) .
C105 C106 1.415(4) .
C107 N108 1.291(4) .
N108 C109 1.415(4) .
C109 C110 1.389(5) .
C109 C111 1.392(5) 2_656
C110 C111 1.380(5) .
C111 C109 1.392(5) 2_656
N112 C113 1.464(4) .
N112 C115 1.466(4) .
C113 C114 1.508(5) .
C115 C116 1.508(5) .
